data_2233139
loop_
_publ_author_name
'Phasha, Zanele'
'Makhoba, Sizwe'
'Muller, Alfred'

_publ_section_title
;
 <i>trans</i>-(Ethene-1,2-diyl)bis(diphenylphosphine selenide)
;
_journal_coeditor_code FJ2485
_journal_issue 1
_journal_name_full 'Acta Crystallographica Section E'
_journal_page_first o44
_journal_paper_doi 10.1107/S160053681105183X
_journal_volume 68
_journal_year 2012
_chemical_formula_iupac 'C26 H22 P2 Se2'
_chemical_formula_moiety 'C26 H22 P2 Se2'
_chemical_formula_sum 'C26 H22 P2 Se2'
_chemical_formula_weight 554.3
_chemical_name_systematic
;
<i>trans</i>-(Ethene-1,2-diyl)bis(diphenylphosphine selenide)
;
_space_group_IT_number 19
_symmetry_cell_setting orthorhombic
_symmetry_space_group_name_Hall 'P 2ac 2ab'
_symmetry_space_group_name_H-M 'P 21 21 21'
_atom_sites_solution_hydrogens geom
_atom_sites_solution_primary direct
_atom_sites_solution_secondary difmap
_audit_creation_method 'WinGX routine CIF_UPDATE'
_cell_angle_alpha 90
_cell_angle_beta 90
_cell_angle_gamma 90
_cell_formula_units_Z 4
_cell_length_a 9.0604(9)
_cell_length_b 14.3239(14)
_cell_length_c 17.9617(18)
_cell_measurement_reflns_used 5956
_cell_measurement_temperature 100(2)
_cell_measurement_theta_max 28.23
_cell_measurement_theta_min 2.27
_cell_volume 2331.1(4)
_computing_cell_refinement 'SAINT (Bruker, 2008)'
_computing_data_collection 'APEX2 (Bruker, 2011)'
_computing_data_reduction 'SAINT and XPREP (Bruker, 2008)'
_computing_molecular_graphics 'DIAMOND (Brandenburg & Putz, 2005)'
_computing_publication_material 'WinGX (Farrugia, 1999)'
_computing_structure_refinement 'SHELXL97 (Sheldrick, 2008)'
_computing_structure_solution 'SIR97 (Altomare <i>et al.</i>, 1999)'
_diffrn_ambient_temperature 100(2)
_diffrn_detector_area_resol_mean 8.4
_diffrn_measured_fraction_theta_full 0.992
_diffrn_measured_fraction_theta_max 0.992
_diffrn_measurement_device_type 'Bruker APEX DUO 4K CCD'
_diffrn_measurement_method '\f and \w scans'
_diffrn_radiation_monochromator graphite
_diffrn_radiation_type MoK\a
_diffrn_radiation_wavelength 0.71073
_diffrn_reflns_av_R_equivalents 0.0279
_diffrn_reflns_limit_h_max 12
_diffrn_reflns_limit_h_min -10
_diffrn_reflns_limit_k_max 19
_diffrn_reflns_limit_k_min -12
_diffrn_reflns_limit_l_max 22
_diffrn_reflns_limit_l_min -24
_diffrn_reflns_number 14567
_diffrn_reflns_theta_full 28.49
_diffrn_reflns_theta_max 28.49
_diffrn_reflns_theta_min 1.82
_diffrn_standards_decay_% 0
_diffrn_standards_interval_count 0
_diffrn_standards_interval_time 0
_diffrn_standards_number 0
_exptl_absorpt_coefficient_mu 3.321
_exptl_absorpt_correction_T_max 0.8786
_exptl_absorpt_correction_T_min 0.4789
_exptl_absorpt_correction_type multi-scan
_exptl_absorpt_process_details
;
(SADABS; Bruker, 2008)
;
_exptl_crystal_colour colourless
_exptl_crystal_density_diffrn 1.579
_exptl_crystal_density_method 'not measured'
_exptl_crystal_description plate
_exptl_crystal_F_000 1104
_exptl_crystal_size_max 0.26
_exptl_crystal_size_mid 0.21
_exptl_crystal_size_min 0.04
_refine_diff_density_max 0.505
_refine_diff_density_min -0.478
_refine_ls_abs_structure_details 'Flack (1983), 2517 Friedel pairs'
_refine_ls_abs_structure_Flack 0.354(6)
_refine_ls_extinction_method none
_refine_ls_goodness_of_fit_ref 1.013
_refine_ls_hydrogen_treatment constr
_refine_ls_matrix_type full
_refine_ls_number_parameters 272
_refine_ls_number_reflns 5814
_refine_ls_number_restraints 0
_refine_ls_restrained_S_all 1.013
_refine_ls_R_factor_all 0.0295
_refine_ls_R_factor_gt 0.0251
_refine_ls_shift/su_max 0.001
_refine_ls_shift/su_mean 0
_refine_ls_structure_factor_coef Fsqd
_refine_ls_weighting_details 'calc w=1/[\s^2^(Fo^2^)+(0.0268P)^2^] where P=(Fo^2^+2Fc^2^)/3'
_refine_ls_weighting_scheme calc
_refine_ls_wR_factor_ref 0.0533
_reflns_number_gt 5356
_reflns_number_total 5814
_reflns_threshold_expression I>2\s(I)
_cod_data_source_file fj2485.cif
_cod_data_source_block I
_cod_database_code 2233139
_cod_database_fobs_code 2233139

loop_
_symmetry_equiv_pos_as_xyz
'x, y, z'
'x+1/2, -y+1/2, -z'
'-x, y+1/2, -z+1/2'
'-x+1/2, -y, z+1/2'

loop_
_atom_site_type_symbol
_atom_site_label
_atom_site_fract_x
_atom_site_fract_y
_atom_site_fract_z
_atom_site_U_iso_or_equiv
_atom_site_adp_type
_atom_site_calc_flag
_atom_site_refinement_flags
_atom_site_occupancy
C C1 1.0685(2) 0.72411(15) 0.64399(13) 0.0134(4) Uani d . 1
C C2 1.0826(3) 0.62874(15) 0.62917(14) 0.0185(5) Uani d . 1
H H2 0.9975 0.5921 0.619 0.022 Uiso calc R 1
C C3 1.2215(3) 0.58774(15) 0.62938(15) 0.0226(5) Uani d . 1
H H3 1.231 0.5228 0.6198 0.027 Uiso calc R 1
C C4 1.3460(3) 0.64076(16) 0.64339(15) 0.0197(5) Uani d . 1
H H4 1.4407 0.6123 0.6434 0.024 Uiso calc R 1
C C5 1.3321(3) 0.73551(16) 0.65749(14) 0.0186(5) Uani d . 1
H H5 1.4175 0.7721 0.6668 0.022 Uiso calc R 1
C C6 1.1940(3) 0.77686(15) 0.65806(13) 0.0173(5) Uani d . 1
H H6 1.185 0.8417 0.6681 0.021 Uiso calc R 1
C C7 0.9158(2) 0.89938(15) 0.62504(14) 0.0158(5) Uani d . 1
C C8 0.9380(3) 0.92399(16) 0.55117(14) 0.0198(5) Uani d . 1
H H8 0.939 0.8771 0.5138 0.024 Uiso calc R 1
C C9 0.9588(3) 1.01653(18) 0.53168(17) 0.0265(6) Uani d . 1
H H9 0.9743 1.033 0.481 0.032 Uiso calc R 1
C C10 0.9571(3) 1.08522(17) 0.58612(17) 0.0278(6) Uani d . 1
H H10 0.9707 1.1488 0.5726 0.033 Uiso calc R 1
C C11 0.9357(3) 1.06180(17) 0.65944(18) 0.0282(6) Uani d . 1
H H11 0.935 1.1091 0.6965 0.034 Uiso calc R 1
C C12 0.9150(3) 0.96844(16) 0.67974(16) 0.0221(5) Uani d . 1
H H12 0.9004 0.9522 0.7305 0.027 Uiso calc R 1
C C13 0.4690(2) 0.81404(15) 0.84948(14) 0.0156(5) Uani d . 1
C C14 0.4717(3) 0.90052(16) 0.81243(15) 0.0212(5) Uani d . 1
H H14 0.5622 0.9242 0.7935 0.025 Uiso calc R 1
C C15 0.3430(3) 0.95120(17) 0.80341(16) 0.0252(6) Uani d . 1
H H15 0.3451 1.0095 0.7782 0.03 Uiso calc R 1
C C16 0.2105(3) 0.91681(17) 0.83126(15) 0.0250(6) Uani d . 1
H H16 0.1221 0.9516 0.825 0.03 Uiso calc R 1
C C17 0.2075(3) 0.83228(17) 0.86790(15) 0.0244(5) Uani d . 1
H H17 0.1169 0.8088 0.8869 0.029 Uiso calc R 1
C C18 0.3369(3) 0.78136(17) 0.87717(14) 0.0211(5) Uani d . 1
H H18 0.3343 0.7234 0.9029 0.025 Uiso calc R 1
C C19 0.5966(2) 0.63390(15) 0.88948(14) 0.0145(5) Uani d . 1
C C20 0.6670(3) 0.59705(15) 0.95104(14) 0.0192(5) Uani d . 1
H H20 0.737 0.6336 0.9775 0.023 Uiso calc R 1
C C21 0.6355(3) 0.50619(16) 0.97447(16) 0.0245(6) Uani d . 1
H H21 0.6852 0.4806 1.0164 0.029 Uiso calc R 1
C C22 0.5324(3) 0.45375(16) 0.93677(16) 0.0230(6) Uani d . 1
H H22 0.5092 0.3925 0.9534 0.028 Uiso calc R 1
C C23 0.4621(3) 0.49016(17) 0.87437(17) 0.0243(6) Uani d . 1
H H23 0.3923 0.4535 0.8479 0.029 Uiso calc R 1
C C24 0.4944(3) 0.58029(17) 0.85093(16) 0.0214(5) Uani d . 1
H H24 0.4464 0.6053 0.8084 0.026 Uiso calc R 1
C C25 0.7048(2) 0.74177(14) 0.76513(12) 0.0142(4) Uani d . 1
H H25 0.6431 0.711 0.7301 0.017 Uiso calc R 1
C C26 0.8328(2) 0.77552(14) 0.74213(13) 0.0147(4) Uani d . 1
H H26 0.8992 0.8002 0.778 0.018 Uiso calc R 1
P P1 0.88646(6) 0.77673(4) 0.64539(3) 0.01278(11) Uani d . 1
P P2 0.64250(6) 0.75184(4) 0.86038(3) 0.01338(12) Uani d . 1
Se Se1 0.73133(2) 0.712573(15) 0.574954(15) 0.01794(6) Uani d . 1
Se Se2 0.79614(2) 0.821665(14) 0.928447(14) 0.01582(5) Uani d . 1

loop_
_atom_site_aniso_label
_atom_site_aniso_U_11
_atom_site_aniso_U_22
_atom_site_aniso_U_33
_atom_site_aniso_U_12
_atom_site_aniso_U_13
_atom_site_aniso_U_23
C1 0.0146(10) 0.0147(10) 0.0108(10) 0.0023(8) 0.0025(9) 0.0012(8)
C2 0.0186(11) 0.0144(11) 0.0226(14) -0.0001(9) 0.0022(11) -0.0013(9)
C3 0.0248(12) 0.0135(11) 0.0295(14) 0.0039(9) 0.0034(12) -0.0008(9)
C4 0.0178(11) 0.0191(11) 0.0224(13) 0.0056(9) -0.0008(11) 0.0032(10)
C5 0.0155(11) 0.0190(11) 0.0213(13) -0.0012(9) -0.0027(10) -0.0005(9)
C6 0.0200(11) 0.0127(10) 0.0193(12) 0.0014(9) 0.0001(10) -0.0049(9)
C7 0.0123(10) 0.0174(11) 0.0178(13) 0.0019(8) -0.0017(10) 0.0017(9)
C8 0.0250(12) 0.0168(11) 0.0176(13) 0.0007(10) -0.0004(11) 0.0001(9)
C9 0.0265(14) 0.0257(14) 0.0274(16) -0.0004(11) 0.0010(13) 0.0078(11)
C10 0.0263(12) 0.0147(12) 0.0423(19) -0.0005(9) -0.0028(14) 0.0064(11)
C11 0.0316(14) 0.0149(12) 0.0379(18) 0.0000(11) -0.0067(14) -0.0048(11)
C12 0.0249(12) 0.0184(11) 0.0230(14) 0.0000(10) -0.0028(12) -0.0010(10)
C13 0.0182(10) 0.0151(11) 0.0136(11) 0.0030(9) 0.0024(10) -0.0028(9)
C14 0.0209(12) 0.0174(12) 0.0252(14) -0.0010(9) -0.0023(11) 0.0023(10)
C15 0.0269(13) 0.0172(11) 0.0317(16) 0.0059(10) -0.0039(12) 0.0034(10)
C16 0.0239(12) 0.0254(12) 0.0259(14) 0.0100(11) -0.0037(12) -0.0062(10)
C17 0.0193(11) 0.0306(13) 0.0232(14) 0.0027(11) 0.0034(12) 0.0003(10)
C18 0.0241(12) 0.0227(12) 0.0165(12) 0.0032(10) 0.0061(11) 0.0039(10)
C19 0.0153(10) 0.0114(11) 0.0168(12) 0.0026(8) 0.0044(10) -0.0009(9)
C20 0.0184(11) 0.0187(11) 0.0206(13) -0.0023(9) 0.0001(10) 0.0001(9)
C21 0.0328(14) 0.0183(12) 0.0225(15) 0.0018(11) -0.0029(12) 0.0048(10)
C22 0.0283(12) 0.0149(11) 0.0257(15) -0.0027(9) 0.0049(12) 0.0054(11)
C23 0.0233(12) 0.0208(12) 0.0288(16) -0.0062(10) 0.0010(12) -0.0026(11)
C24 0.0216(12) 0.0219(12) 0.0207(13) -0.0009(9) -0.0024(11) 0.0029(10)
C25 0.0189(10) 0.0106(9) 0.0130(11) 0.0014(9) 0.0008(10) 0.0000(8)
C26 0.0165(10) 0.0135(10) 0.0140(11) 0.0019(8) -0.0014(9) -0.0001(8)
P1 0.0135(2) 0.0126(3) 0.0122(3) 0.0001(2) 0.0011(2) -0.0005(2)
P2 0.0148(3) 0.0124(3) 0.0130(3) 0.0017(2) 0.0019(2) 0.0009(2)
Se1 0.01645(10) 0.01938(11) 0.01798(12) -0.00169(8) -0.00126(11) -0.00443(9)
Se2 0.01802(10) 0.01372(10) 0.01572(11) 0.00030(8) 0.00040(11) -0.00065(9)

loop_
_atom_type_symbol
_atom_type_description
_atom_type_scat_dispersion_real
_atom_type_scat_dispersion_imag
_atom_type_scat_source
C C 0.0033 0.0016 'International Tables Vol C Tables 4.2.6.8 and 6.1.1.4'
H H 0 0 'International Tables Vol C Tables 4.2.6.8 and 6.1.1.4'
P P 0.1023 0.0942 'International Tables Vol C Tables 4.2.6.8 and 6.1.1.4'
Se Se -0.0929 2.2259 'International Tables Vol C Tables 4.2.6.8 and 6.1.1.4'

loop_
_geom_angle_atom_site_label_1
_geom_angle_atom_site_label_2
_geom_angle_atom_site_label_3
_geom_angle
C6 C1 C2 119.4(2)
C6 C1 P1 121.07(16)
C2 C1 P1 119.47(17)
C3 C2 C1 119.7(2)
C3 C2 H2 120.1
C1 C2 H2 120.1
C4 C3 C2 120.5(2)
C4 C3 H3 119.8
C2 C3 H3 119.8
C3 C4 C5 119.8(2)
C3 C4 H4 120.1
C5 C4 H4 120.1
C6 C5 C4 120.1(2)
C6 C5 H5 119.9
C4 C5 H5 119.9
C5 C6 C1 120.40(19)
C5 C6 H6 119.8
C1 C6 H6 119.8
C8 C7 C12 119.6(2)
C8 C7 P1 117.39(19)
C12 C7 P1 123.0(2)
C9 C8 C7 120.3(2)
C9 C8 H8 119.8
C7 C8 H8 119.8
C8 C9 C10 120.0(3)
C8 C9 H9 120
C10 C9 H9 120
C11 C10 C9 120.3(2)
C11 C10 H10 119.8
C9 C10 H10 119.8
C10 C11 C12 120.2(3)
C10 C11 H11 119.9
C12 C11 H11 119.9
C7 C12 C11 119.6(3)
C7 C12 H12 120.2
C11 C12 H12 120.2
C18 C13 C14 119.0(2)
C18 C13 P2 123.07(18)
C14 C13 P2 117.87(18)
C15 C14 C13 120.2(2)
C15 C14 H14 119.9
C13 C14 H14 119.9
C14 C15 C16 120.0(2)
C14 C15 H15 120
C16 C15 H15 120
C17 C16 C15 120.0(2)
C17 C16 H16 120
C15 C16 H16 120
C16 C17 C18 120.1(2)
C16 C17 H17 120
C18 C17 H17 120
C13 C18 C17 120.7(2)
C13 C18 H18 119.6
C17 C18 H18 119.6
C20 C19 C24 119.7(2)
C20 C19 P2 118.68(18)
C24 C19 P2 121.57(19)
C19 C20 C21 120.2(2)
C19 C20 H20 119.9
C21 C20 H20 119.9
C22 C21 C20 119.9(2)
C22 C21 H21 120
C20 C21 H21 120
C21 C22 C23 120.2(2)
C21 C22 H22 119.9
C23 C22 H22 119.9
C24 C23 C22 119.8(2)
C24 C23 H23 120.1
C22 C23 H23 120.1
C19 C24 C23 120.2(3)
C19 C24 H24 119.9
C23 C24 H24 119.9
C26 C25 P2 122.73(18)
C26 C25 H25 118.6
P2 C25 H25 118.6
C25 C26 P1 122.73(18)
C25 C26 H26 118.6
P1 C26 H26 118.6
C26 P1 C1 104.75(11)
C26 P1 C7 104.06(11)
C1 P1 C7 105.45(10)
C26 P1 Se1 113.27(8)
C1 P1 Se1 114.70(8)
C7 P1 Se1 113.58(8)
C25 P2 C19 105.65(10)
C25 P2 C13 101.97(11)
C19 P2 C13 106.79(11)
C25 P2 Se2 112.39(8)
C19 P2 Se2 115.22(8)
C13 P2 Se2 113.68(8)

loop_
_geom_bond_atom_site_label_1
_geom_bond_atom_site_label_2
_geom_bond_distance
C1 C6 1.388(3)
C1 C2 1.398(3)
C1 P1 1.813(2)
C2 C3 1.389(3)
C2 H2 0.95
C3 C4 1.383(3)
C3 H3 0.95
C4 C5 1.386(3)
C4 H4 0.95
C5 C6 1.384(3)
C5 H5 0.95
C6 H6 0.95
C7 C8 1.387(3)
C7 C12 1.394(3)
C7 P1 1.814(2)
C8 C9 1.384(3)
C8 H8 0.95
C9 C10 1.387(4)
C9 H9 0.95
C10 C11 1.373(4)
C10 H10 0.95
C11 C12 1.399(3)
C11 H11 0.95
C12 H12 0.95
C13 C18 1.377(3)
C13 C14 1.406(3)
C13 P2 1.818(2)
C14 C15 1.383(3)
C14 H14 0.95
C15 C16 1.391(4)
C15 H15 0.95
C16 C17 1.378(4)
C16 H16 0.95
C17 C18 1.391(3)
C17 H17 0.95
C18 H18 0.95
C19 C20 1.381(3)
C19 C24 1.388(3)
C19 P2 1.817(2)
C20 C21 1.397(3)
C20 H20 0.95
C21 C22 1.377(4)
C21 H21 0.95
C22 C23 1.391(4)
C22 H22 0.95
C23 C24 1.389(3)
C23 H23 0.95
C24 H24 0.95
C25 C26 1.322(3)
C25 P2 1.807(2)
C25 H25 0.95
C26 P1 1.804(2)
C26 H26 0.95
P1 Se1 2.1026(6)
P2 Se2 2.1054(6)

loop_
_geom_hbond_atom_site_label_D
_geom_hbond_atom_site_label_H
_geom_hbond_atom_site_label_A
_geom_hbond_site_symmetry_A
_geom_hbond_distance_DH
_geom_hbond_distance_HA
_geom_hbond_distance_DA
_geom_hbond_angle_DHA
C3 H3 Se2 3_746 0.95 3.02 3.953(2) 168
C21 H21 Se1 4_665 0.95 3.06 3.812(2) 138
C17 H17 Se2 1_455 0.95 3.01 3.885(3) 155

loop_
_geom_torsion_atom_site_label_1
_geom_torsion_atom_site_label_2
_geom_torsion_atom_site_label_3
_geom_torsion_atom_site_label_4
_geom_torsion
C6 C1 C2 C3 0.6(4)
P1 C1 C2 C3 -178.8(2)
C1 C2 C3 C4 -0.7(4)
C2 C3 C4 C5 0.1(4)
C3 C4 C5 C6 0.4(4)
C4 C5 C6 C1 -0.5(4)
C2 C1 C6 C5 0.0(4)
P1 C1 C6 C5 179.38(19)
C12 C7 C8 C9 -0.2(4)
P1 C7 C8 C9 179.00(19)
C7 C8 C9 C10 -0.2(4)
C8 C9 C10 C11 0.4(4)
C9 C10 C11 C12 -0.2(4)
C8 C7 C12 C11 0.4(4)
P1 C7 C12 C11 -178.79(19)
C10 C11 C12 C7 -0.2(4)
C18 C13 C14 C15 -0.7(4)
P2 C13 C14 C15 -179.2(2)
C13 C14 C15 C16 0.2(4)
C14 C15 C16 C17 0.1(4)
C15 C16 C17 C18 0.1(4)
C14 C13 C18 C17 0.9(4)
P2 C13 C18 C17 179.33(19)
C16 C17 C18 C13 -0.6(4)
C24 C19 C20 C21 0.0(4)
P2 C19 C20 C21 -179.30(19)
C19 C20 C21 C22 -1.0(4)
C20 C21 C22 C23 1.6(4)
C21 C22 C23 C24 -1.1(4)
C20 C19 C24 C23 0.4(4)
P2 C19 C24 C23 179.7(2)
C22 C23 C24 C19 0.1(4)
P2 C25 C26 P1 -173.15(11)
C25 C26 P1 C1 -129.02(19)
C25 C26 P1 C7 120.51(19)
C25 C26 P1 Se1 -3.3(2)
C6 C1 P1 C26 -84.4(2)
C2 C1 P1 C26 95.0(2)
C6 C1 P1 C7 25.1(2)
C2 C1 P1 C7 -155.5(2)
C6 C1 P1 Se1 150.79(18)
C2 C1 P1 Se1 -29.8(2)
C8 C7 P1 C26 -170.97(19)
C12 C7 P1 C26 8.2(2)
C8 C7 P1 C1 79.1(2)
C12 C7 P1 C1 -101.8(2)
C8 C7 P1 Se1 -47.3(2)
C12 C7 P1 Se1 131.83(19)
C26 C25 P2 C19 -126.76(19)
C26 C25 P2 C13 121.8(2)
C26 C25 P2 Se2 -0.3(2)
C20 C19 P2 C25 122.47(19)
C24 C19 P2 C25 -56.8(2)
C20 C19 P2 C13 -129.50(19)
C24 C19 P2 C13 51.2(2)
C20 C19 P2 Se2 -2.2(2)
C24 C19 P2 Se2 178.50(18)
C18 C13 P2 C25 125.2(2)
C14 C13 P2 C25 -56.3(2)
C18 C13 P2 C19 14.6(3)
C14 C13 P2 C19 -166.89(19)
C18 C13 P2 Se2 -113.6(2)
C14 C13 P2 Se2 64.9(2)

loop_
_cod_related_entry_id
_cod_related_entry_database
_cod_related_entry_code
1 ChemSpider 10457842
